data_7218851
loop_
_publ_author_name
'Chakraborty, Sourav'
'Dutta, Ranjan'
'Wong, Bryan M.'
'Ghosh, Pradyut'

_publ_section_title
;
 Anion directed conformational diversities of an arene based hexa-amide
 receptor and recognition of the [F4(H2O)6]4&#x2212;cluster
;
_journal_issue 107
_journal_name_full 'RSC Adv.'
_journal_page_first 62689
_journal_paper_doi 10.1039/C4RA10795K
_journal_volume 4
_journal_year 2014
_chemical_formula_sum 'C76 H71 F19 N8 O10'
_chemical_formula_weight 1617.41
_space_group_IT_number 15
_symmetry_cell_setting monoclinic
_symmetry_space_group_name_Hall '-C 2yc'
_symmetry_space_group_name_H-M 'C 1 2/c 1'
_atom_sites_solution_hydrogens geom
_atom_sites_solution_primary direct
_atom_sites_solution_secondary difmap
_audit_creation_method SHELXL-97
_cell_angle_alpha 90.00
_cell_angle_beta 101.030(5)
_cell_angle_gamma 90.00
_cell_formula_units_Z 8
_cell_length_a 18.729(3)
_cell_length_b 31.942(3)
_cell_length_c 26.316(3)
_cell_measurement_reflns_used 3349
_cell_measurement_temperature 150(2)
_cell_measurement_theta_max 16.75
_cell_measurement_theta_min 2.19
_cell_volume 15453(3)
_computing_cell_refinement 'Bruker SAINT'
_computing_data_collection 'Bruker APEX2'
_computing_data_reduction 'Bruker SAINT'
_computing_molecular_graphics 'MERCURY 3.2'
_computing_publication_material 'ORTEP 3v.2'
_computing_structure_refinement 'SHELXL-97 (Sheldrick, 2008)'
_computing_structure_solution 'SHELXS-97 (Sheldrick, 2008)'
_diffrn_ambient_temperature 150(2)
_diffrn_measured_fraction_theta_full 0.991
_diffrn_measured_fraction_theta_max 0.991
_diffrn_measurement_device_type 'Bruker APEX-II CCD'
_diffrn_measurement_method '\f and \w scans'
_diffrn_radiation_monochromator graphite
_diffrn_radiation_source 'fine-focus sealed tube'
_diffrn_radiation_type MoK\a
_diffrn_radiation_wavelength 0.71073
_diffrn_reflns_av_R_equivalents 0.0000
_diffrn_reflns_av_unetI/netI 0.0499
_diffrn_reflns_limit_h_max 16
_diffrn_reflns_limit_h_min -17
_diffrn_reflns_limit_k_max 29
_diffrn_reflns_limit_k_min 0
_diffrn_reflns_limit_l_max 24
_diffrn_reflns_limit_l_min 0
_diffrn_reflns_number 6182
_diffrn_reflns_theta_full 19.03
_diffrn_reflns_theta_max 19.03
_diffrn_reflns_theta_min 1.27
_exptl_absorpt_coefficient_mu 0.123
_exptl_absorpt_correction_T_max 0.9926
_exptl_absorpt_correction_T_min 0.9878
_exptl_absorpt_correction_type multi-scan
_exptl_absorpt_process_details SADABS
_exptl_crystal_colour Colorless
_exptl_crystal_density_diffrn 1.390
_exptl_crystal_density_method 'not measured'
_exptl_crystal_description Block
_exptl_crystal_F_000 6672
_exptl_crystal_size_max 0.10
_exptl_crystal_size_mid 0.08
_exptl_crystal_size_min 0.06
_platon_squeeze_details
;
The unit cell contains water molecule which have been treated  as a diffuse contribution 
to the overall scattering without specific atom positions by SQUEEZE/PLATON. 
;
_refine_diff_density_max 1.132
_refine_diff_density_min -0.351
_refine_diff_density_rms 0.082
_refine_ls_extinction_coef 0.00058(17)
_refine_ls_extinction_expression Fc^*^=kFc[1+0.001xFc^2^\l^3^/sin(2\q)]^-1/4^
_refine_ls_extinction_method SHELXL
_refine_ls_goodness_of_fit_ref 1.207
_refine_ls_hydrogen_treatment mixed
_refine_ls_matrix_type full
_refine_ls_number_parameters 986
_refine_ls_number_reflns 6182
_refine_ls_number_restraints 3
_refine_ls_restrained_S_all 1.207
_refine_ls_R_factor_all 0.1225
_refine_ls_R_factor_gt 0.0923
_refine_ls_shift/su_max 0.005
_refine_ls_shift/su_mean 0.000
_refine_ls_structure_factor_coef Fsqd
_refine_ls_weighting_details 'calc w=1/[\s^2^(Fo^2^)+(0.2000P)^2^+0.0100P] where P=(Fo^2^+2Fc^2^)/3'
_refine_ls_weighting_scheme calc
_refine_ls_wR_factor_gt 0.2731
_refine_ls_wR_factor_ref 0.3043
_reflns_number_gt 4255
_reflns_number_total 6182
_reflns_threshold_expression >2sigma(I)
_cod_data_source_file c4ra10795k2.cif
_cod_data_source_block CCDC944135
_cod_original_cell_volume 15452(4)
_cod_original_sg_symbol_H-M 'C2/c  '
_cod_database_code 7218851

loop_
_symmetry_equiv_pos_as_xyz
'x, y, z'
'-x, y, -z+1/2'
'x+1/2, y+1/2, z'
'-x+1/2, y+1/2, -z+1/2'
'-x, -y, -z'
'x, -y, z-1/2'
'-x+1/2, -y+1/2, -z'
'x+1/2, -y+1/2, z-1/2'

loop_
_atom_site_label
_atom_site_type_symbol
_atom_site_fract_x
_atom_site_fract_y
_atom_site_fract_z
_atom_site_U_iso_or_equiv
_atom_site_adp_type
_atom_site_occupancy
_atom_site_symmetry_multiplicity
_atom_site_calc_flag
_atom_site_refinement_flags
_atom_site_disorder_assembly
_atom_site_disorder_group
O9A O 0.2363(7) 0.6077(4) 0.0973(4) 0.075(3) Uani 0.50 1 d P A 1
O9B O 0.1598(6) 0.6915(3) 0.1083(3) 0.048(3) Uani 0.50 1 d PD B 2
F6B F 0.2523(7) 0.7619(4) 0.3543(5) 0.094(4) Uiso 0.44 1 d P C 1
F4A F 0.2678(7) 0.7550(4) 0.4328(5) 0.097(4) Uiso 0.49 1 d P C 1
F19B F 0.2317(8) 0.7044(5) 0.3802(6) 0.100(4) Uiso 0.43 1 d P C 1
F2A F 0.2554(10) 0.8413(6) 0.1161(8) 0.117(6) Uiso 0.42 1 d P D 1
F3B F 0.1898(7) 0.7897(4) 0.0965(5) 0.087(4) Uiso 0.47 1 d P D 1
F11A F -0.1985(5) 0.6358(4) 0.1334(4) 0.069(4) Uiso 0.51 1 d P E 1
F13A F -0.2262(7) 0.5914(4) 0.0753(5) 0.089(4) Uiso 0.48 1 d P E 1
F8A F 0.2453(10) 0.4961(6) 0.0112(6) 0.139(6) Uiso 0.48 1 d P F 1
F21A F 0.2601(9) 0.5336(5) 0.0605(6) 0.146(5) Uiso 0.48 1 d P F 1
C78A C 0.4394(12) 0.9750(6) 0.2117(8) 0.095(6) Uiso 0.51 1 d P G 1
F6A F 0.2674(6) 0.7804(4) 0.4013(5) 0.111(3) Uiso 0.56 1 d P C 2
F4B F 0.2550(6) 0.7230(4) 0.4401(4) 0.087(3) Uiso 0.51 1 d P C 2
F19A F 0.2496(5) 0.7248(3) 0.3596(4) 0.072(2) Uiso 0.57 1 d P C 2
F2B F 0.2553(6) 0.8591(4) 0.0948(5) 0.112(4) Uiso 0.58 1 d P D 2
F3A F 0.2053(6) 0.8066(4) 0.1207(5) 0.091(3) Uiso 0.53 1 d P D 2
F11B F -0.1988(7) 0.6154(5) 0.1348(5) 0.079(4) Uiso 0.49 1 d P E 2
F13B F -0.2071(7) 0.5700(4) 0.0759(4) 0.095(4) Uiso 0.52 1 d P E 2
F8B F 0.2314(6) 0.4738(4) 0.0147(4) 0.086(4) Uiso 0.52 1 d P F 2
F21B F 0.2411(4) 0.4918(2) 0.0932(3) 0.0414(19) Uiso 0.52 1 d P F 2
C78B C 0.4117(15) 0.9674(7) 0.1546(10) 0.107(7) Uiso 0.49 1 d P G 2
C11A C 0.3711(13) 0.9701(7) 0.1952(10) 0.081(8) Uiso 0.51 1 d P . .
C11B C 0.3663(15) 0.9585(8) 0.1743(11) 0.092(9) Uiso 0.49 1 d P G .
O1A O 0.1625(7) 0.7830(3) 0.2787(4) 0.051(3) Uiso 0.51 1 d P . .
O1B O 0.1266(7) 0.7868(3) 0.2643(4) 0.048(3) Uiso 0.49 1 d P . .
C6A C 0.1859(9) 0.8942(5) 0.3978(7) 0.060(4) Uiso 0.55 1 d P . .
C6B C 0.1556(12) 0.9050(6) 0.3727(8) 0.062(6) Uiso 0.45 1 d P . .
F14A F 0.3482(8) 0.5268(5) 0.4387(5) 0.101(5) Uiso 0.44 1 d P . .
F14B F 0.3328(5) 0.5027(3) 0.4364(4) 0.080(3) Uiso 0.56 1 d P . .
C57 C 0.2119(8) 0.4980(4) 0.0521(6) 0.066(4) Uiso 0.63 1 d P . .
F20 F 0.1926(9) 0.4513(5) 0.0617(6) 0.114(5) Uiso 0.37 1 d P F .
N7A N 0.2173(8) 0.6403(7) 0.0948(5) 0.004(4) Uiso 0.31 1 d PD A 1
O7A O 0.1549(8) 0.6540(6) 0.0960(6) 0.071(4) Uiso 0.43 1 d PD A 1
N7B N 0.1968(6) 0.6611(4) 0.0990(4) 0.067(3) Uiso 0.69 1 d PD B 2
O7B O 0.1617(5) 0.6261(3) 0.0913(3) 0.053(3) Uiso 0.57 1 d P B 2
O6 O -0.0539(3) 0.65105(16) 0.1802(2) 0.0547(15) Uani 1 1 d . . .
O4 O 0.5060(3) 0.61789(15) 0.1831(2) 0.0532(15) Uani 1 1 d . . .
N6 N 0.3876(3) 0.55921(19) 0.2673(2) 0.0404(16) Uani 1 1 d . . .
H6 H 0.4163 0.5770 0.2853 0.048 Uiso 1 1 calc R . .
F12 F -0.1201(4) 0.57644(19) 0.1363(3) 0.100(2) Uani 1 1 d . E .
N2 N 0.3999(3) 0.65240(17) 0.1632(2) 0.0376(16) Uani 1 1 d . . .
H2 H 0.3671 0.6626 0.1390 0.045 Uiso 1 1 calc R . .
O2 O 0.3428(3) 0.49322(18) 0.2647(2) 0.0637(17) Uani 1 1 d . . .
C44 C 0.4551(5) 0.6327(2) 0.1501(3) 0.042(2) Uani 1 1 d . . .
N8 N 0.2769(4) 0.8919(2) 0.2728(3) 0.060(2) Uani 1 1 d . G .
N3 N 0.1664(3) 0.54937(19) 0.1537(2) 0.0465(17) Uani 1 1 d . . .
H3 H 0.1805 0.5684 0.1348 0.056 Uiso 1 1 calc R . .
F010 F 0.3004(3) 0.5290(2) 0.3593(2) 0.0953(18) Uani 1 1 d . . .
N4 N 0.0490(4) 0.62597(18) 0.1585(2) 0.0454(17) Uani 1 1 d . . .
H4 H 0.0717 0.6194 0.1342 0.054 Uiso 1 1 calc R . .
C30 C 0.1667(4) 0.6298(3) 0.2202(2) 0.037(2) Uani 1 1 d . . .
C27 C 0.2903(4) 0.6070(2) 0.2212(2) 0.0354(19) Uani 1 1 d . . .
O8 O 0.2615(3) 0.6687(2) 0.09487(19) 0.0742(19) Uani 1 1 d D . .
C35 C 0.1907(4) 0.5527(2) 0.2098(3) 0.045(2) Uani 1 1 d . . .
H35A H 0.2299 0.5331 0.2218 0.054 Uiso 1 1 calc R . .
H35B H 0.1510 0.5468 0.2275 0.054 Uiso 1 1 calc R . .
C25 C 0.2641(4) 0.6810(2) 0.2268(2) 0.0345(19) Uani 1 1 d . . .
C33 C 0.2893(4) 0.7262(2) 0.2277(3) 0.045(2) Uani 1 1 d . . .
H33A H 0.2543 0.7442 0.2398 0.054 Uiso 1 1 calc R . .
H33B H 0.3358 0.7291 0.2511 0.054 Uiso 1 1 calc R . .
C32 C 0.3911(4) 0.6580(2) 0.2170(3) 0.044(2) Uani 1 1 d . . .
H32A H 0.4033 0.6866 0.2276 0.053 Uiso 1 1 calc R . .
H32B H 0.4245 0.6396 0.2392 0.053 Uiso 1 1 calc R . .
C31 C 0.0853(4) 0.6209(2) 0.2123(3) 0.045(2) Uani 1 1 d . . .
H31A H 0.0780 0.5925 0.2233 0.054 Uiso 1 1 calc R . .
H31B H 0.0634 0.6397 0.2338 0.054 Uiso 1 1 calc R . .
N1 N 0.2962(3) 0.73795(19) 0.1756(2) 0.0429(17) Uani 1 1 d . . .
H1 H 0.2734 0.7231 0.1504 0.052 Uiso 1 1 calc R . .
C28 C 0.3137(4) 0.6485(3) 0.2233(3) 0.038(2) Uani 1 1 d . . .
C63 C -0.0520(5) 0.6433(2) 0.0905(3) 0.044(2) Uani 1 1 d . . .
C34 C 0.3456(4) 0.5727(2) 0.2174(3) 0.044(2) Uani 1 1 d . . .
H34A H 0.3202 0.5487 0.2000 0.053 Uiso 1 1 calc R . .
H34B H 0.3790 0.5828 0.1961 0.053 Uiso 1 1 calc R . .
N5 N 0.1188(3) 0.7165(2) 0.2722(2) 0.0453(17) Uani 1 1 d . . .
H5 H 0.1046 0.6967 0.2900 0.054 Uiso 1 1 calc R . .
C29 C 0.2171(4) 0.5977(2) 0.2201(2) 0.0368(19) Uani 1 1 d . . .
C26 C 0.1911(4) 0.6716(2) 0.2244(2) 0.038(2) Uani 1 1 d . . .
C69 C 0.4210(5) 0.5030(2) 0.3821(4) 0.054(2) Uani 1 1 d . . .
O5 O 0.1029(4) 0.4895(2) 0.1523(2) 0.0783(19) Uani 1 1 d . . .
C71 C 0.4377(5) 0.5123(2) 0.3348(3) 0.044(2) Uani 1 1 d . . .
F17 F 0.5631(4) 0.6871(2) 0.1343(3) 0.118(2) Uani 1 1 d . . .
C24 C 0.1342(4) 0.7061(2) 0.2217(3) 0.044(2) Uani 1 1 d . . .
H24A H 0.1513 0.7309 0.2066 0.053 Uiso 1 1 calc R . .
H24B H 0.0896 0.6971 0.1993 0.053 Uiso 1 1 calc R . .
F15 F 0.3119(3) 0.4641(3) 0.3801(3) 0.136(3) Uani 1 1 d . . .
C4 C 0.2162(5) 0.8750(3) 0.3504(4) 0.073(3) Uani 1 1 d . G .
C38 C 0.3454(6) 0.7713(3) 0.1091(4) 0.056(2) Uani 1 1 d . . .
C15 C 0.3376(5) 0.8606(3) 0.2912(4) 0.067(3) Uani 1 1 d . . .
H15A H 0.3547 0.8498 0.2612 0.080 Uiso 1 1 calc R . .
H15B H 0.3175 0.8372 0.3075 0.080 Uiso 1 1 calc R . .
O3 O 0.3639(4) 0.7947(2) 0.1962(3) 0.098(2) Uani 1 1 d . . .
C14 C 0.4033(5) 0.8781(3) 0.3297(4) 0.069(3) Uani 1 1 d . . .
H14A H 0.4252 0.9009 0.3138 0.083 Uiso 1 1 calc R . .
H14B H 0.3875 0.8888 0.3602 0.083 Uiso 1 1 calc R . .
C2 C 0.2213(5) 0.8680(2) 0.2347(3) 0.060(2) Uani 1 1 d . . .
H2A H 0.2118 0.8416 0.2503 0.072 Uiso 1 1 calc R . .
H2B H 0.2418 0.8618 0.2044 0.072 Uiso 1 1 calc R . .
C46 C 0.4552(5) 0.6265(2) 0.0948(3) 0.052(2) Uani 1 1 d . . .
C64 C -0.0192(5) 0.6407(2) 0.1462(3) 0.041(2) Uani 1 1 d . . .
C62 C -0.1228(5) 0.6286(3) 0.0715(4) 0.057(2) Uani 1 1 d . E .
C50 C 0.1245(4) 0.5194(3) 0.1301(3) 0.048(2) Uani 1 1 d . F .
C65 C 0.3838(5) 0.5208(3) 0.2865(3) 0.049(2) Uani 1 1 d . . .
C68 C 0.5428(7) 0.4921(3) 0.4209(4) 0.080(3) Uani 1 1 d . . .
H68 H 0.5781 0.4852 0.4496 0.096 Uiso 1 1 calc R . .
C66 C 0.5114(5) 0.5113(2) 0.3317(3) 0.060(2) Uani 1 1 d . . .
H66 H 0.5253 0.5176 0.3004 0.072 Uiso 1 1 calc R . .
C36 C 0.3342(5) 0.7693(3) 0.1644(3) 0.055(2) Uani 1 1 d . . .
C23 C 0.1250(4) 0.7536(3) 0.2923(3) 0.050(2) Uani 1 1 d . . .
C9 C 0.3055(5) 0.9298(2) 0.2487(4) 0.069(3) Uani 1 1 d . . .
H9A H 0.3406 0.9439 0.2751 0.083 Uiso 1 1 calc R G .
H9B H 0.2654 0.9491 0.2377 0.083 Uiso 1 1 calc R . .
C19 C 0.0019(5) 0.7729(3) 0.3883(4) 0.065(3) Uani 1 1 d . . .
H19 H -0.0470 0.7789 0.3871 0.078 Uiso 1 1 calc R . .
C21 C 0.0283(5) 0.7680(2) 0.3438(4) 0.057(2) Uani 1 1 d . . .
H21 H -0.0034 0.7708 0.3121 0.069 Uiso 1 1 calc R . .
C45 C 0.3971(6) 0.6066(3) 0.0649(4) 0.061(2) Uani 1 1 d . . .
H45 H 0.3579 0.5988 0.0798 0.074 Uiso 1 1 calc R . .
C22 C 0.1017(5) 0.7589(2) 0.3441(3) 0.054(2) Uani 1 1 d . . .
C61 C -0.1541(6) 0.6346(3) 0.0199(5) 0.088(3) Uani 1 1 d . . .
H61 H -0.2004 0.6242 0.0070 0.106 Uiso 1 1 calc R . .
C59 C -0.0483(6) 0.6702(3) 0.0050(4) 0.063(2) Uani 1 1 d . . .
H59 H -0.0233 0.6842 -0.0171 0.075 Uiso 1 1 calc R . .
C3 C 0.2449(5) 0.9090(3) 0.3179(3) 0.068(3) Uani 1 1 d . . .
H3A H 0.2054 0.9279 0.3043 0.082 Uiso 1 1 calc R G .
H3B H 0.2821 0.9251 0.3404 0.082 Uiso 1 1 calc R . .
F16 F 0.6277(4) 0.6333(3) 0.1282(3) 0.149(3) Uani 1 1 d . . .
C58 C -0.0156(5) 0.6637(2) 0.0563(3) 0.053(2) Uani 1 1 d . . .
H58 H 0.0316 0.6733 0.0681 0.064 Uiso 1 1 calc R . .
C52 C 0.0047(7) 0.5558(3) 0.0059(6) 0.094(4) Uani 1 1 d . . .
H52 H -0.0404 0.5686 -0.0044 0.113 Uiso 1 1 calc R . .
C70 C 0.4717(6) 0.4930(3) 0.4249(4) 0.076(3) Uani 1 1 d . . .
H70 H 0.4578 0.4870 0.4562 0.091 Uiso 1 1 calc R . .
C55 C 0.1388(5) 0.5191(3) 0.0354(4) 0.076(3) Uani 1 1 d . F .
C56 C 0.0986(5) 0.5276(2) 0.0738(4) 0.057(2) Uani 1 1 d . . .
C1 C 0.1501(6) 0.8906(3) 0.2177(4) 0.098(3) Uani 1 1 d . . .
H1A H 0.1272 0.8947 0.2474 0.117 Uiso 1 1 calc R . .
H1B H 0.1597 0.9181 0.2046 0.117 Uiso 1 1 calc R . .
C20 C 0.0491(7) 0.7687(3) 0.4349(4) 0.070(3) Uani 1 1 d . . .
H20 H 0.0318 0.7724 0.4654 0.084 Uiso 1 1 calc R . .
C18 C 0.1196(7) 0.7595(3) 0.4373(3) 0.067(3) Uani 1 1 d . . .
H18 H 0.1505 0.7564 0.4692 0.080 Uiso 1 1 calc R . .
C39 C 0.3015(6) 0.7923(3) 0.0695(4) 0.071(3) Uani 1 1 d . D .
F1 F 0.1921(5) 0.8283(2) 0.0386(3) 0.163(3) Uani 1 1 d . D .
C67 C 0.5634(5) 0.5014(3) 0.3737(4) 0.067(3) Uani 1 1 d . . .
H67 H 0.6122 0.5008 0.3710 0.080 Uiso 1 1 calc R . .
C17 C 0.1464(5) 0.7545(3) 0.3912(4) 0.060(2) Uani 1 1 d . C .
C51 C 0.0303(6) 0.5462(3) 0.0571(4) 0.076(3) Uani 1 1 d . F .
H51 H 0.0014 0.5521 0.0813 0.091 Uiso 1 1 calc R . .
C47 C 0.3950(7) 0.5976(3) 0.0136(5) 0.092(3) Uani 1 1 d . . .
H47 H 0.3549 0.5842 -0.0059 0.110 Uiso 1 1 calc R . .
C7 C 0.0995(6) 0.8679(3) 0.1771(4) 0.088(3) Uani 1 1 d . . .
H7A H 0.1203 0.8671 0.1461 0.106 Uiso 1 1 calc R . .
H7B H 0.0957 0.8393 0.1886 0.106 Uiso 1 1 calc R . .
C43 C 0.4019(6) 0.7493(3) 0.0972(4) 0.076(3) Uani 1 1 d . . .
H43 H 0.4326 0.7350 0.1234 0.092 Uiso 1 1 calc R . .
C10 C 0.3411(6) 0.9205(3) 0.2027(5) 0.106(4) Uani 1 1 d . G .
F18 F 0.6151(5) 0.6790(4) 0.0687(4) 0.216(5) Uani 1 1 d . . .
C49 C 0.5139(6) 0.6366(3) 0.0706(5) 0.077(3) Uani 1 1 d . . .
C12 C 0.5249(7) 0.8600(4) 0.3832(5) 0.129(5) Uani 1 1 d . . .
H12A H 0.5425 0.8850 0.3696 0.193 Uiso 1 1 calc R . .
H12B H 0.5626 0.8392 0.3883 0.193 Uiso 1 1 calc R . .
H12C H 0.5111 0.8661 0.4157 0.193 Uiso 1 1 calc R . .
C53 C 0.0467(10) 0.5463(4) -0.0294(5) 0.102(4) Uani 1 1 d . F .
H53 H 0.0294 0.5528 -0.0640 0.122 Uiso 1 1 calc R . .
C42 C 0.4155(7) 0.7475(3) 0.0472(6) 0.091(3) Uani 1 1 d . . .
H42 H 0.4538 0.7314 0.0401 0.109 Uiso 1 1 calc R . .
C13 C 0.4587(7) 0.8434(3) 0.3449(5) 0.110(4) Uani 1 1 d . . .
H13A H 0.4741 0.8327 0.3142 0.132 Uiso 1 1 calc R . .
H13B H 0.4366 0.8206 0.3607 0.132 Uiso 1 1 calc R . .
C60 C -0.1161(7) 0.6562(3) -0.0128(4) 0.076(3) Uani 1 1 d . . .
H60 H -0.1380 0.6610 -0.0471 0.092 Uiso 1 1 calc R . .
C48 C 0.5122(9) 0.6280(4) 0.0195(6) 0.113(5) Uani 1 1 d . . .
H48 H 0.5513 0.6353 0.0043 0.135 Uiso 1 1 calc R . .
C37 C 0.2381(7) 0.8163(4) 0.0803(4) 0.098(4) Uani 1 1 d . . .
C16 C 0.2236(7) 0.7454(3) 0.3948(4) 0.081(3) Uani 1 1 d . . .
C54 C 0.1129(7) 0.5277(4) -0.0161(4) 0.100(4) Uani 1 1 d . . .
H54 H 0.1400 0.5209 -0.0411 0.120 Uiso 1 1 calc R F .
C40 C 0.3151(7) 0.7914(4) 0.0187(4) 0.092(3) Uani 1 1 d . . .
H40 H 0.2850 0.8058 -0.0078 0.110 Uiso 1 1 calc R D .
C5 C 0.1507(7) 0.8680(4) 0.4268(5) 0.130(5) Uani 1 1 d . . .
C8 C 0.0259(7) 0.8856(4) 0.1636(5) 0.121(4) Uani 1 1 d . . .
H8A H 0.0033 0.8849 0.1934 0.181 Uiso 1 1 calc R . .
H8B H -0.0024 0.8693 0.1363 0.181 Uiso 1 1 calc R . .
H8C H 0.0287 0.9140 0.1523 0.181 Uiso 1 1 calc R . .
C41 C 0.3724(8) 0.7693(4) 0.0087(4) 0.095(4) Uani 1 1 d . D .
H41 H 0.3824 0.7690 -0.0246 0.114 Uiso 1 1 calc R . .
C73 C 0.3453(8) 0.5026(4) 0.3888(4) 0.094(4) Uani 1 1 d . . .
C74 C -0.1612(6) 0.6026(5) 0.1055(5) 0.105(4) Uani 1 1 d . . .
C75 C 0.4537(11) 0.6090(5) -0.0087(5) 0.119(6) Uani 1 1 d . . .
H75 H 0.4526 0.6033 -0.0436 0.143 Uiso 1 1 calc R . .
C76 C 0.5786(9) 0.6596(6) 0.1001(7) 0.125(5) Uani 1 1 d . . .

loop_
_atom_site_aniso_label
_atom_site_aniso_U_11
_atom_site_aniso_U_22
_atom_site_aniso_U_33
_atom_site_aniso_U_23
_atom_site_aniso_U_13
_atom_site_aniso_U_12
O9A 0.082(9) 0.070(10) 0.077(9) -0.009(6) 0.026(7) -0.019(8)
O9B 0.061(7) 0.041(7) 0.041(6) 0.003(5) 0.007(5) 0.007(6)
O6 0.055(4) 0.071(4) 0.041(3) 0.001(3) 0.017(3) 0.019(3)
O4 0.053(4) 0.057(3) 0.048(4) 0.000(3) 0.007(3) 0.010(3)
N6 0.044(4) 0.036(4) 0.038(4) 0.007(3) -0.002(3) 0.000(3)
F12 0.103(5) 0.100(4) 0.097(5) 0.020(4) 0.016(4) -0.026(4)
N2 0.033(4) 0.043(4) 0.038(5) 0.008(3) 0.010(3) 0.013(3)
O2 0.064(4) 0.055(4) 0.064(4) 0.011(3) -0.006(3) -0.011(3)
C44 0.034(6) 0.052(5) 0.037(6) 0.011(4) 0.003(5) -0.002(5)
N8 0.055(5) 0.054(5) 0.072(5) -0.007(4) 0.015(4) 0.004(4)
N3 0.054(4) 0.038(4) 0.044(5) -0.002(3) -0.001(4) -0.012(4)
F010 0.068(4) 0.141(5) 0.081(4) 0.022(4) 0.023(3) 0.035(4)
N4 0.039(5) 0.063(4) 0.032(4) 0.001(3) 0.002(3) 0.009(4)
C30 0.030(5) 0.051(6) 0.028(5) 0.002(4) 0.003(4) 0.006(5)
C27 0.043(6) 0.038(5) 0.024(4) 0.004(3) 0.007(4) -0.005(5)
O8 0.053(4) 0.128(5) 0.042(4) 0.012(3) 0.009(3) 0.010(4)
C35 0.043(5) 0.046(5) 0.043(6) 0.003(4) 0.001(4) -0.006(4)
C25 0.035(6) 0.041(6) 0.029(4) 0.002(3) 0.009(4) 0.002(5)
C33 0.052(5) 0.052(6) 0.032(5) 0.002(4) 0.011(4) 0.000(4)
C32 0.054(6) 0.043(5) 0.033(5) 0.003(4) 0.005(4) 0.000(4)
C31 0.040(6) 0.056(5) 0.038(5) 0.003(4) 0.008(4) 0.006(4)
N1 0.044(4) 0.046(4) 0.040(5) 0.002(3) 0.011(3) -0.019(4)
C28 0.032(5) 0.053(6) 0.028(4) 0.005(4) 0.003(4) -0.004(5)
C63 0.044(6) 0.048(5) 0.038(6) -0.008(4) 0.004(5) 0.002(4)
C34 0.048(5) 0.044(5) 0.038(5) 0.005(4) 0.004(4) 0.000(4)
N5 0.056(4) 0.041(5) 0.044(4) -0.004(3) 0.020(3) -0.003(3)
C29 0.039(6) 0.044(6) 0.026(4) 0.004(3) 0.004(4) -0.013(5)
C26 0.048(6) 0.043(6) 0.023(4) 0.003(3) 0.006(4) 0.007(5)
C69 0.038(6) 0.064(6) 0.062(7) 0.004(5) 0.013(7) 0.018(5)
O5 0.096(5) 0.061(4) 0.073(4) 0.002(3) 0.004(4) -0.032(4)
C71 0.047(7) 0.041(5) 0.044(6) 0.008(4) 0.005(5) 0.002(4)
F17 0.085(5) 0.129(6) 0.136(6) 0.019(5) 0.016(5) -0.035(4)
C24 0.049(5) 0.048(5) 0.036(5) 0.002(4) 0.012(4) -0.004(4)
F15 0.081(5) 0.156(7) 0.182(7) 0.066(6) 0.049(4) 0.001(5)
C4 0.077(7) 0.074(6) 0.078(7) -0.009(5) 0.037(6) -0.009(5)
C38 0.064(6) 0.046(5) 0.060(7) 0.003(5) 0.018(6) 0.001(5)
C15 0.064(7) 0.054(6) 0.088(7) -0.001(5) 0.028(6) 0.005(5)
O3 0.156(7) 0.080(5) 0.067(5) -0.014(4) 0.041(5) -0.060(5)
C14 0.068(7) 0.051(5) 0.088(7) 0.001(5) 0.015(6) 0.014(5)
C2 0.056(6) 0.047(5) 0.076(6) -0.005(5) 0.013(5) -0.002(5)
C46 0.051(6) 0.059(6) 0.045(7) 0.008(4) 0.011(6) 0.005(5)
C64 0.046(6) 0.035(5) 0.041(6) 0.002(4) 0.004(5) -0.001(4)
C62 0.043(6) 0.083(6) 0.044(7) -0.003(5) 0.009(6) 0.000(5)
C50 0.043(5) 0.056(6) 0.043(6) -0.001(5) 0.005(5) -0.006(5)
C65 0.046(6) 0.052(7) 0.047(6) 0.006(5) 0.003(5) 0.008(5)
C68 0.119(12) 0.056(6) 0.046(7) 0.007(5) -0.032(7) 0.004(6)
C66 0.048(7) 0.069(6) 0.060(7) 0.020(5) 0.001(6) 0.007(5)
C36 0.058(6) 0.064(7) 0.045(7) -0.013(6) 0.017(5) -0.005(5)
C23 0.061(6) 0.046(6) 0.048(6) 0.005(5) 0.025(5) -0.012(5)
C9 0.059(6) 0.039(5) 0.110(8) 0.012(5) 0.018(6) -0.009(5)
C19 0.077(7) 0.067(6) 0.055(7) -0.008(5) 0.020(7) 0.001(5)
C21 0.059(7) 0.060(6) 0.053(7) -0.001(4) 0.012(5) -0.006(5)
C45 0.080(8) 0.066(6) 0.040(6) 0.002(5) 0.016(6) 0.014(6)
C22 0.060(7) 0.048(5) 0.049(7) -0.008(4) 0.004(6) -0.003(5)
C61 0.054(7) 0.126(9) 0.075(9) -0.004(7) -0.013(7) 0.000(6)
C59 0.064(7) 0.072(6) 0.053(7) 0.003(5) 0.010(6) 0.000(5)
C3 0.049(5) 0.066(6) 0.093(7) -0.032(5) 0.023(5) -0.003(5)
F16 0.061(4) 0.245(9) 0.146(7) 0.017(6) 0.032(4) 0.039(5)
C58 0.053(6) 0.067(6) 0.038(6) -0.001(4) 0.006(5) -0.009(5)
C52 0.095(9) 0.063(7) 0.102(10) -0.014(7) -0.036(9) 0.016(6)
C70 0.042(7) 0.113(8) 0.070(8) 0.003(6) 0.005(7) 0.008(6)
C55 0.079(7) 0.086(7) 0.057(7) -0.005(5) -0.007(7) -0.002(6)
C56 0.054(7) 0.047(5) 0.067(8) -0.008(5) 0.006(6) -0.005(5)
C1 0.081(8) 0.077(7) 0.126(9) -0.023(7) -0.002(7) -0.023(7)
C20 0.085(9) 0.074(7) 0.067(9) -0.014(5) 0.051(7) -0.003(6)
C18 0.086(9) 0.077(7) 0.041(6) -0.013(4) 0.019(6) -0.005(6)
C39 0.075(8) 0.063(6) 0.072(9) 0.003(6) 0.011(7) 0.008(6)
F1 0.191(8) 0.167(7) 0.110(6) 0.012(5) -0.022(6) 0.089(6)
C67 0.052(6) 0.066(6) 0.075(8) 0.015(5) -0.003(6) 0.002(5)
C17 0.042(7) 0.071(6) 0.069(8) -0.006(5) 0.012(6) 0.009(5)
C51 0.083(8) 0.062(6) 0.071(8) -0.019(5) -0.013(6) 0.018(6)
C47 0.121(10) 0.097(8) 0.061(9) -0.005(6) 0.025(8) 0.021(7)
C7 0.081(8) 0.083(7) 0.093(8) 0.004(6) -0.002(7) -0.018(7)
C43 0.111(9) 0.059(6) 0.071(8) 0.015(5) 0.046(7) -0.005(6)
C10 0.107(9) 0.091(8) 0.140(10) 0.049(7) 0.070(8) 0.001(7)
F18 0.127(7) 0.366(14) 0.173(8) 0.086(8) 0.074(6) -0.085(8)
C49 0.052(8) 0.108(8) 0.075(9) 0.018(6) 0.021(7) 0.018(6)
C12 0.131(11) 0.111(10) 0.145(12) 0.025(8) 0.029(10) 0.046(9)
C53 0.143(14) 0.086(8) 0.059(8) 0.012(7) -0.023(10) -0.029(9)
C42 0.121(10) 0.067(7) 0.101(10) 0.007(7) 0.062(9) -0.003(7)
C13 0.114(9) 0.089(8) 0.108(9) -0.023(7) -0.026(8) 0.031(8)
C60 0.087(9) 0.096(8) 0.044(6) 0.002(6) 0.004(7) 0.010(7)
C48 0.139(13) 0.160(12) 0.056(10) 0.022(8) 0.060(9) 0.054(10)
C37 0.105(10) 0.111(9) 0.064(8) 0.026(7) -0.022(8) -0.022(9)
C16 0.125(11) 0.065(7) 0.047(7) -0.011(5) 0.000(7) -0.023(7)
C54 0.091(9) 0.140(10) 0.058(9) 0.012(7) -0.015(7) -0.005(8)
C40 0.110(10) 0.123(10) 0.039(8) 0.019(6) 0.003(6) -0.014(8)
C5 0.132(11) 0.157(11) 0.117(10) -0.023(8) 0.068(9) -0.047(9)
C8 0.110(11) 0.097(9) 0.147(11) -0.003(8) 0.001(9) -0.021(8)
C41 0.131(11) 0.101(9) 0.064(8) 0.007(7) 0.047(9) -0.016(8)
C73 0.127(13) 0.124(11) 0.037(7) 0.022(6) 0.029(7) 0.025(10)
C74 0.063(8) 0.182(14) 0.069(8) -0.064(9) 0.009(7) -0.054(9)
C75 0.181(16) 0.142(12) 0.035(7) -0.002(8) 0.021(10) 0.096(11)
C76 0.095(13) 0.167(15) 0.125(13) 0.057(12) 0.049(12) 0.016(12)

loop_
_atom_type_symbol
_atom_type_description
_atom_type_scat_dispersion_real
_atom_type_scat_dispersion_imag
_atom_type_scat_source
C C 0.0033 0.0016 'International Tables Vol C Tables 4.2.6.8 and 6.1.1.4'
H H 0.0000 0.0000 'International Tables Vol C Tables 4.2.6.8 and 6.1.1.4'
N N 0.0061 0.0033 'International Tables Vol C Tables 4.2.6.8 and 6.1.1.4'
O O 0.0106 0.0060 'International Tables Vol C Tables 4.2.6.8 and 6.1.1.4'
F F 0.0171 0.0103 'International Tables Vol C Tables 4.2.6.8 and 6.1.1.4'

loop_
_geom_angle_atom_site_label_1
_geom_angle_atom_site_label_2
_geom_angle_atom_site_label_3
_geom_angle
C57 F8A F21A 53.7(10)
C57 F21A F8A 48.7(9)
C11A C78A C11B 22.6(15)
C57 F8B F20 60.2(9)
C57 F21B F20 63.4(9)
C11B C78B C11A 26.3(18)
C11B C11A C78A 109(4)
C11B C11A C78B 49(4)
C78A C11A C78B 67.7(18)
C11B C11A C10 65(4)
C78A C11A C10 113.9(18)
C78B C11A C10 105.3(19)
C11A C11B C78B 105(5)
C11A C11B C10 92(4)
C78B C11B C10 139(3)
C11A C11B C78A 49(3)
C78B C11B C78A 64(2)
C10 C11B C78A 105.3(18)
O1B O1A C23 76.1(15)
O1A O1B C23 71.4(14)
C6B C6A C5 111(2)
C6B C6A C4 80(2)
C5 C6A C4 118.6(12)
C6A C6B C4 69.3(19)
C6A C6B C5 43.8(16)
C4 C6B C5 92.3(12)
F14B F14A C73 60.3(13)
F14A F14B C73 86.9(15)
F21B C57 F8A 122.8(15)
F21B C57 F8B 116.5(13)
F8A C57 F8B 33.1(8)
F21B C57 F21A 79.4(12)
F8A C57 F21A 77.6(13)
F8B C57 F21A 108.3(13)
F21B C57 C55 126.8(13)
F8A C57 C55 108.8(13)
F8B C57 C55 113.5(12)
F21A C57 C55 101.4(11)
F21B C57 F20 76.4(11)
F8A C57 F20 104.0(14)
F8B C57 F20 71.1(10)
F21A C57 F20 152.0(15)
C55 C57 F20 104.3(11)
C57 F20 F21B 40.2(7)
C57 F20 F8B 48.7(8)
F21B F20 F8B 76.8(8)
O9A N7A O8 119.4(14)
O9A N7A O7A 128(2)
O8 N7A O7A 112.0(18)
O9B N7B O8 116.5(11)
O9B N7B O7B 114.9(10)
O8 N7B O7B 128.4(12)
C65 N6 C34 123.6(6)
C44 N2 C32 123.5(6)
O4 C44 N2 122.1(7)
O4 C44 C46 119.4(8)
N2 C44 C46 118.4(8)
C2 N8 C9 112.5(7)
C2 N8 C15 105.0(6)
C9 N8 C15 111.0(6)
C2 N8 C3 111.9(6)
C9 N8 C3 105.1(6)
C15 N8 C3 111.5(7)
C50 N3 C35 125.0(6)
C64 N4 C31 121.2(6)
C29 C30 C26 119.1(7)
C29 C30 C31 121.5(7)
C26 C30 C31 119.2(7)
C28 C27 C29 120.0(7)
C28 C27 C34 118.3(7)
C29 C27 C34 121.6(7)
N7A O8 N7B 36.7(8)
N3 C35 C29 106.0(5)
C26 C25 C28 119.6(6)
C26 C25 C33 120.4(7)
C28 C25 C33 119.7(7)
N1 C33 C25 108.4(6)
N2 C32 C28 111.5(6)
N4 C31 C30 112.3(6)
C36 N1 C33 124.6(6)
C27 C28 C25 119.8(7)
C27 C28 C32 118.9(7)
C25 C28 C32 121.1(7)
C58 C63 C62 118.3(7)
C58 C63 C64 120.3(8)
C62 C63 C64 121.2(8)
N6 C34 C27 114.0(5)
C23 N5 C24 124.5(6)
C30 C29 C27 120.5(6)
C30 C29 C35 119.7(7)
C27 C29 C35 119.0(7)
C25 C26 C30 120.7(7)
C25 C26 C24 121.3(7)
C30 C26 C24 117.9(7)
C70 C69 C71 123.8(8)
C70 C69 C73 115.8(9)
C71 C69 C73 120.4(9)
C69 C71 C66 116.5(7)
C69 C71 C65 125.4(8)
C66 C71 C65 118.0(8)
N5 C24 C26 112.5(6)
C3 C4 C6A 112.1(9)
C3 C4 C6B 97.0(9)
C6A C4 C6B 30.3(7)
C43 C38 C39 117.2(9)
C43 C38 C36 117.3(9)
C39 C38 C36 125.5(9)
N8 C15 C14 115.1(7)
C13 C14 C15 109.1(7)
N8 C2 C1 114.5(7)
C45 C46 C49 116.6(9)
C45 C46 C44 118.7(8)
C49 C46 C44 124.5(9)
O6 C64 N4 121.7(7)
O6 C64 C63 121.3(8)
N4 C64 C63 117.0(8)
C61 C62 C63 119.8(9)
C61 C62 C74 119.9(9)
C63 C62 C74 120.0(8)
O5 C50 N3 124.2(7)
O5 C50 C56 122.3(8)
N3 C50 C56 113.2(8)
O2 C65 N6 123.5(7)
O2 C65 C71 121.9(8)
N6 C65 C71 114.4(8)
C70 C68 C67 120.3(9)
C67 C66 C71 121.1(8)
O3 C36 N1 123.8(8)
O3 C36 C38 120.2(9)
N1 C36 C38 115.8(8)
O1A C23 N5 125.2(8)
O1A C23 O1B 32.5(6)
N5 C23 O1B 121.9(8)
O1A C23 C22 116.2(8)
N5 C23 C22 116.7(6)
O1B C23 C22 117.5(8)
N8 C9 C10 114.9(7)
C21 C19 C20 118.6(9)
C19 C21 C22 122.2(8)
C46 C45 C47 122.1(9)
C17 C22 C21 117.1(8)
C17 C22 C23 125.0(9)
C21 C22 C23 117.9(8)
C62 C61 C60 120.0(9)
C60 C59 C58 120.2(9)
N8 C3 C4 114.2(6)
C59 C58 C63 121.2(8)
C53 C52 C51 118.7(10)
C68 C70 C69 118.6(9)
C54 C55 C56 122.5(10)
C54 C55 C57 120.2(12)
C56 C55 C57 117.3(10)
C55 C56 C51 116.1(8)
C55 C56 C50 124.5(8)
C51 C56 C50 119.4(9)
C7 C1 C2 112.9(9)
C18 C20 C19 121.5(8)
C20 C18 C17 119.6(9)
C38 C39 C40 121.4(10)
C38 C39 C37 119.3(10)
C40 C39 C37 119.3(11)
C66 C67 C68 119.6(9)
C22 C17 C18 120.9(8)
C22 C17 C16 120.4(9)
C18 C17 C16 118.7(9)
C52 C51 C56 121.8(10)
C45 C47 C75 119.1(11)
C8 C7 C1 115.5(10)
C38 C43 C42 122.3(10)
C9 C10 C11B 116.9(14)
C9 C10 C11A 96.6(11)
C11B C10 C11A 22.6(11)
C48 C49 C46 121.6(11)
C48 C49 C76 118.3(13)
C46 C49 C76 120.0(11)
C54 C53 C52 122.7(11)
C41 C42 C43 119.5(10)
C14 C13 C12 110.3(8)
C59 C60 C61 120.5(9)
C75 C48 C49 120.0(13)
F2A C37 F1 118.9(15)
F2A C37 F3A 69.0(12)
F1 C37 F3A 113.3(12)
F2A C37 F3B 104.9(14)
F1 C37 F3B 94.3(10)
F3A C37 F3B 35.9(6)
F2A C37 F2B 33.6(10)
F1 C37 F2B 91.2(10)
F3A C37 F2B 96.9(12)
F3B C37 F2B 129.5(14)
F2A C37 C39 112.3(13)
F1 C37 C39 114.3(11)
F3A C37 C39 121.9(10)
F3B C37 C39 109.8(11)
F2B C37 C39 113.2(10)
F4A C16 F19A 115.2(13)
F4A C16 F19B 112.2(12)
F19A C16 F19B 41.3(6)
F4A C16 F6A 52.6(8)
F19A C16 F6A 101.7(10)
F19B C16 F6A 135.2(13)
F4A C16 F6B 103.5(12)
F19A C16 F6B 52.6(7)
F19B C16 F6B 93.9(10)
F6A C16 F6B 58.5(8)
F4A C16 F4B 47.6(7)
F19A C16 F4B 101.1(10)
F19B C16 F4B 72.9(9)
F6A C16 F4B 99.4(9)
F6B C16 F4B 132.7(12)
F4A C16 C17 120.9(11)
F19A C16 C17 123.8(9)
F19B C16 C17 109.5(10)
F6A C16 C17 113.8(9)
F6B C16 C17 113.5(10)
F4B C16 C17 113.7(9)
C53 C54 C55 118.1(11)
C41 C40 C39 119.3(10)
C6A C5 C6B 25.4(9)
C40 C41 C42 120.2(10)
F14B C73 F010 110.3(10)
F14B C73 F15 90.0(10)
F010 C73 F15 104.5(10)
F14B C73 C69 118.0(11)
F010 C73 C69 116.3(10)
F15 C73 C69 114.0(9)
F14B C73 F14A 32.8(6)
F010 C73 F14A 95.6(10)
F15 C73 F14A 122.6(11)
C69 C73 F14A 103.1(11)
F11B C74 F12 99.6(12)
F11B C74 F13A 84.1(11)
F12 C74 F13A 123.0(14)
F11B C74 F13B 102.9(11)
F12 C74 F13B 95.1(12)
F13A C74 F13B 31.1(6)
F11B C74 C62 126.7(15)
F12 C74 C62 115.5(9)
F13A C74 C62 105.8(11)
F13B C74 C62 111.9(9)
F11B C74 F11A 24.2(8)
F12 C74 F11A 114.6(10)
F13A C74 F11A 91.4(11)
F13B C74 F11A 118.0(10)
C62 C74 F11A 102.6(11)
C48 C75 C47 120.6(11)
F18 C76 F17 108.7(15)
F18 C76 F16 104.6(12)
F17 C76 F16 104.7(14)
F18 C76 C49 111.6(14)
F17 C76 C49 114.5(12)
F16 C76 C49 112.1(14)

loop_
_geom_bond_atom_site_label_1
_geom_bond_atom_site_label_2
_geom_bond_distance
O9A N7A 1.099(17)
O9B N7B 1.244(9)
F6B C16 1.385(16)
F4A C16 1.210(14)
F19B C16 1.379(16)
F2A C37 1.231(19)
F3B C37 1.369(15)
F11A C74 1.532(17)
F13A C74 1.369(15)
F8A C57 1.346(19)
F8A F21A 1.75(2)
F21A C57 1.443(19)
C78A C11A 1.28(3)
C78A C11B 1.61(4)
F6A C16 1.380(14)
F4B C16 1.419(14)
F19A C16 1.303(12)
F2B C37 1.440(17)
F3A C37 1.363(15)
F11B C74 1.210(14)
F13B C74 1.475(15)
F8B C57 1.356(17)
F8B F20 1.71(2)
F21B C57 1.133(14)
F21B F20 1.704(18)
C78B C11B 1.11(3)
C78B C11A 1.43(4)
C11A C11B 0.65(3)
C11A C10 1.70(3)
C11B C10 1.55(3)
O1A O1B 0.717(13)
O1A C23 1.263(12)
O1B C23 1.294(12)
C6A C6B 0.86(2)
C6A C5 1.382(19)
C6A C4 1.589(18)
C6B C4 1.68(2)
C6B C5 1.87(2)
F14A F14B 0.822(14)
F14A C73 1.514(17)
F14B C73 1.317(12)
C57 C55 1.514(17)
C57 F20 1.57(2)
N7A O8 1.228(19)
N7A O7A 1.253(10)
N7B O8 1.262(9)
N7B O7B 1.293(13)
O6 C64 1.247(9)
O4 C44 1.252(8)
N6 C65 1.335(9)
N6 C34 1.462(8)
F12 C74 1.307(15)
N2 C44 1.313(9)
N2 C32 1.465(9)
O2 C65 1.235(9)
C44 C46 1.468(11)
N8 C2 1.506(10)
N8 C9 1.512(10)
N8 C15 1.522(10)
N8 C3 1.530(10)
N3 C50 1.314(9)
N3 C35 1.463(9)
F010 C73 1.331(11)
N4 C64 1.340(10)
N4 C31 1.458(9)
C30 C29 1.393(10)
C30 C26 1.408(10)
C30 C31 1.526(10)
C27 C28 1.396(9)
C27 C29 1.397(10)
C27 C34 1.524(10)
C35 C29 1.528(10)
C25 C26 1.390(10)
C25 C28 1.407(10)
C25 C33 1.516(10)
C33 N1 1.452(9)
C32 C28 1.521(10)
N1 C36 1.295(10)
C63 C58 1.390(10)
C63 C62 1.404(11)
C63 C64 1.481(11)
N5 C23 1.293(9)
N5 C24 1.451(9)
C26 C24 1.526(10)
C69 C70 1.366(12)
C69 C71 1.372(11)
C69 C73 1.462(15)
O5 C50 1.228(9)
C71 C66 1.400(11)
C71 C65 1.487(11)
F17 C76 1.330(17)
F15 C73 1.379(13)
C4 C3 1.542(12)
C38 C43 1.356(12)
C38 C39 1.372(12)
C38 C36 1.512(12)
C15 C14 1.542(12)
O3 C36 1.219(9)
C14 C13 1.517(12)
C2 C1 1.507(13)
C46 C45 1.371(11)
C46 C49 1.411(13)
C62 C61 1.385(12)
C62 C74 1.502(15)
C50 C56 1.489(12)
C68 C70 1.356(13)
C68 C67 1.401(13)
C66 C67 1.362(11)
C23 C22 1.518(11)
C9 C10 1.520(13)
C19 C21 1.365(11)
C19 C20 1.373(12)
C21 C22 1.404(12)
C45 C47 1.373(13)
C22 C17 1.364(11)
C61 C60 1.399(13)
C59 C60 1.342(12)
C59 C58 1.388(11)
F16 C76 1.357(15)
C52 C53 1.361(16)
C52 C51 1.375(14)
C55 C54 1.377(13)
C55 C56 1.398(12)
C56 C51 1.403(12)
C1 C7 1.475(13)
C20 C18 1.343(12)
C18 C17 1.407(12)
C39 C40 1.408(13)
C39 C37 1.487(15)
F1 C37 1.317(12)
C17 C16 1.460(14)
C47 C75 1.389(17)
C7 C8 1.469(14)
C43 C42 1.387(13)
F18 C76 1.324(13)
C49 C48 1.365(15)
C49 C76 1.500(19)
C12 C13 1.535(16)
C53 C54 1.360(16)
C42 C41 1.361(15)
C48 C75 1.346(18)
C40 C41 1.351(15)

loop_
_platon_squeeze_void_nr
_platon_squeeze_void_average_x
_platon_squeeze_void_average_y
_platon_squeeze_void_average_z
_platon_squeeze_void_volume
_platon_squeeze_void_count_electrons
_platon_squeeze_void_content
1 0.823 0.389 0.015 18 1 ' '
2 0.323 0.889 0.015 18 1 ' '
3 0.083 0.263 0.079 8 0 ' '
4 0.583 0.763 0.079 8 0 ' '
5 0.000 0.252 0.250 39 5 ' '
6 0.500 0.752 0.250 39 5 ' '
7 1.000 0.394 0.250 11 0 ' '
8 0.500 0.447 0.250 15 0 ' '
9 0.500 0.894 0.250 11 0 ' '
10 1.000 0.947 0.250 15 0 ' '
11 0.500 0.038 0.250 7 0 ' '
12 0.000 0.538 0.250 7 0 ' '
13 0.917 0.263 0.420 8 0 ' '
14 0.417 0.763 0.420 8 0 ' '
15 0.177 0.389 0.485 18 1 ' '
16 0.677 0.889 0.485 18 1 ' '
17 0.323 0.111 0.515 18 1 ' '
18 0.823 0.611 0.515 18 1 ' '
19 0.583 0.237 0.579 8 0 ' '
20 0.083 0.737 0.579 8 0 ' '
21 0.500 0.248 0.750 39 5 ' '
22 0.000 0.748 0.750 39 5 ' '
23 1.000 0.053 0.750 15 0 ' '
24 0.500 0.106 0.750 11 0 ' '
25 0.500 0.553 0.750 15 0 ' '
26 1.000 0.606 0.750 11 0 ' '
27 0.000 0.462 0.750 7 0 ' '
28 0.500 0.962 0.750 7 0 ' '
29 0.417 0.237 0.920 8 0 ' '
30 0.917 0.737 0.920 8 0 ' '
31 0.677 0.111 0.985 18 1 ' '
32 0.177 0.611 0.985 18 1 ' '
